data_7245574
loop_
_publ_author_name
'Liang, Jiazhi'
'Huang, Jian'
'Yang, Qin'
'Fu, Yang'
'Ding, Qiuping'
'Peng, Yiyuan'

_publ_section_title
;
 Synthesis of dihydroindazolo[2,3-f]phenanthridin-5(6H)-ones via
 Rh(iii)-catalyzed C--H activation of 2-aryl indazoles and annulation with
 iodonium ylides
;
_journal_issue 21
_journal_name_full 'Green Chemistry'
_journal_page_first 8441
_journal_page_last 8446
_journal_paper_doi 10.1039/D2GC03020A
_journal_volume 24
_journal_year 2022
_chemical_formula_moiety 'C23 H22 N2 O3, C H Cl3'
_chemical_formula_sum 'C24 H23 Cl3 N2 O3'
_chemical_formula_weight 493.79
_space_group_crystal_system triclinic
_space_group_IT_number 2
_space_group_name_Hall '-P 1'
_space_group_name_H-M_alt 'P -1'
_atom_sites_solution_hydrogens geom
_audit_creation_method SHELXL-2018/3
_audit_update_record
;
2022-07-12 deposited with the CCDC.	2022-09-23 downloaded from the CCDC.
;
_cell_angle_alpha 92.796(4)
_cell_angle_beta 92.658(3)
_cell_angle_gamma 95.189(3)
_cell_formula_units_Z 2
_cell_length_a 5.8190(2)
_cell_length_b 9.8242(4)
_cell_length_c 20.3104(10)
_cell_measurement_reflns_used 5633
_cell_measurement_temperature 293(2)
_cell_measurement_theta_max 28.9430
_cell_measurement_theta_min 3.7650
_cell_volume 1153.44(8)
_computing_cell_refinement 'CrysAlisPro 1.171.41.121a (Rigaku OD, 2021)'
_computing_data_collection 'CrysAlisPro 1.171.41.121a (Rigaku OD, 2021)'
_computing_data_reduction 'CrysAlisPro 1.171.41.121a (Rigaku OD, 2021)'
_computing_molecular_graphics 'Bruker SHELXTL'
_computing_publication_material 'Bruker SHELXTL'
_computing_structure_refinement 'SHELXL-2018/3 (Sheldrick, 2018)'
_computing_structure_solution 'SHELXT 2018/2 (Sheldrick, 2018)'
_diffrn_ambient_temperature 293(2)
_diffrn_detector_area_resol_mean 8.0353
_diffrn_measured_fraction_theta_full 0.998
_diffrn_measured_fraction_theta_max 0.998
_diffrn_measurement_device_type 'SuperNova, Single source at offset/far, EosS2'
_diffrn_measurement_method '\w scans'
_diffrn_radiation_type MoK\a
_diffrn_radiation_wavelength 0.71073
_diffrn_reflns_av_R_equivalents 0.0229
_diffrn_reflns_av_unetI/netI 0.0284
_diffrn_reflns_Laue_measured_fraction_full 0.998
_diffrn_reflns_Laue_measured_fraction_max 0.998
_diffrn_reflns_limit_h_max 6
_diffrn_reflns_limit_h_min -6
_diffrn_reflns_limit_k_max 11
_diffrn_reflns_limit_k_min -11
_diffrn_reflns_limit_l_max 24
_diffrn_reflns_limit_l_min -23
_diffrn_reflns_number 12533
_diffrn_reflns_point_group_measured_fraction_full 0.998
_diffrn_reflns_point_group_measured_fraction_max 0.998
_diffrn_reflns_theta_full 25.096
_diffrn_reflns_theta_max 25.096
_diffrn_reflns_theta_min 3.520
_exptl_absorpt_coefficient_mu 0.427
_exptl_absorpt_correction_T_max 1.00000
_exptl_absorpt_correction_T_min 0.31974
_exptl_absorpt_correction_type multi-scan
_exptl_absorpt_process_details sadabs
_exptl_crystal_colour yellow
_exptl_crystal_density_diffrn 1.422
_exptl_crystal_description lump
_exptl_crystal_F_000 512
_exptl_crystal_size_max 0.210
_exptl_crystal_size_mid 0.190
_exptl_crystal_size_min 0.180
_refine_diff_density_max 0.249
_refine_diff_density_min -0.334
_refine_diff_density_rms 0.045
_refine_ls_extinction_method none
_refine_ls_goodness_of_fit_ref 1.047
_refine_ls_hydrogen_treatment constr
_refine_ls_matrix_type full
_refine_ls_number_parameters 293
_refine_ls_number_reflns 4077
_refine_ls_number_restraints 0
_refine_ls_restrained_S_all 1.047
_refine_ls_R_factor_all 0.0544
_refine_ls_R_factor_gt 0.0428
_refine_ls_shift/su_max 0.001
_refine_ls_shift/su_mean 0.000
_refine_ls_structure_factor_coef Fsqd
_refine_ls_weighting_details 'w=1/[\s^2^(Fo^2^)+(0.0559P)^2^+0.2380P] where P=(Fo^2^+2Fc^2^)/3'
_refine_ls_weighting_scheme calc
_refine_ls_wR_factor_gt 0.1082
_refine_ls_wR_factor_ref 0.1154
_reflns_Friedel_coverage 0.000
_reflns_number_gt 3270
_reflns_number_total 4077
_reflns_threshold_expression 'I > 2\s(I)'
_cod_data_source_file d2gc03020a2.cif
_cod_data_source_block ljz-1_a
_cod_depositor_comments 'Adding full bibliography for 7245574.cif.'
_cod_database_code 7245574
_shelx_shelxl_version_number 2018/3
_shelx_space_group_comment
; 
The symmetry employed for this shelxl refinement is uniquely defined 
by the following loop, which should always be used as a source of 
symmetry information in preference to the above space-group names. 
They are only intended as comments. 
;
_shelx_estimated_absorpt_t_min 0.916
_shelx_estimated_absorpt_t_max 0.927

loop_
_space_group_symop_operation_xyz
'x, y, z'
'-x, -y, -z'

loop_
_atom_site_label
_atom_site_type_symbol
_atom_site_fract_x
_atom_site_fract_y
_atom_site_fract_z
_atom_site_U_iso_or_equiv
_atom_site_adp_type
_atom_site_occupancy
_atom_site_site_symmetry_order
_atom_site_calc_flag
_atom_site_refinement_flags_posn
_atom_site_refinement_flags_adp
_atom_site_refinement_flags_occupancy
_atom_site_disorder_assembly
_atom_site_disorder_group
Cl3 Cl 0.85112(12) 0.79889(7) 0.58838(3) 0.0725(2) Uani 1 1 d . . . . .
Cl2 Cl 0.50766(12) 0.74313(8) 0.68263(4) 0.0797(2) Uani 1 1 d . . . . .
Cl1 Cl 0.85941(14) 0.96944(7) 0.70737(4) 0.0833(3) Uani 1 1 d . . . . .
O2 O 0.8432(3) 0.86656(15) 0.43834(7) 0.0552(4) Uani 1 1 d . . . . .
O1 O 1.1528(3) 0.71007(16) 0.46369(7) 0.0576(4) Uani 1 1 d . . . . .
N2 N 0.7476(2) 0.45875(15) 0.21680(7) 0.0346(4) Uani 1 1 d . . . . .
N1 N 0.9235(3) 0.43823(15) 0.26125(8) 0.0378(4) Uani 1 1 d . . . . .
O3 O 0.3061(3) 0.3121(2) 0.02091(9) 0.0867(6) Uani 1 1 d . . . . .
C9 C 0.6286(3) 0.56888(18) 0.23395(9) 0.0348(4) Uani 1 1 d . . . . .
C10 C 0.4379(3) 0.59865(19) 0.19139(10) 0.0365(4) Uani 1 1 d . . . . .
C1 C 0.9140(3) 0.54001(18) 0.30729(9) 0.0356(4) Uani 1 1 d . . . . .
C8 C 0.7352(3) 0.62494(18) 0.29354(9) 0.0352(4) Uani 1 1 d . . . . .
C23 C 0.6975(3) 0.37421(19) 0.16072(9) 0.0361(4) Uani 1 1 d . . . . .
C15 C 0.3852(3) 0.5174(2) 0.13247(10) 0.0399(5) Uani 1 1 d . . . . .
C3 C 1.0282(3) 0.6740(2) 0.40600(10) 0.0418(5) Uani 1 1 d . . . . .
C2 C 1.0623(3) 0.5655(2) 0.36472(10) 0.0417(5) Uani 1 1 d . . . . .
H2 H 1.179383 0.509674 0.373876 0.050 Uiso 1 1 calc R U . . .
C16 C 0.5213(3) 0.4027(2) 0.11772(9) 0.0388(5) Uani 1 1 d . . . . .
C6 C 0.8498(3) 0.7621(2) 0.39224(10) 0.0412(5) Uani 1 1 d . . . . .
C7 C 0.7054(3) 0.7383(2) 0.33734(10) 0.0406(5) Uani 1 1 d . . . . .
H7 H 0.589538 0.795257 0.328726 0.049 Uiso 1 1 calc R U . . .
C22 C 0.8431(3) 0.2575(2) 0.15280(10) 0.0420(5) Uani 1 1 d . . . . .
H22A H 0.873814 0.222151 0.195781 0.050 Uiso 1 1 calc R U . . .
H22B H 0.990131 0.291099 0.136213 0.050 Uiso 1 1 calc R U . . .
C19 C 0.7323(3) 0.1404(2) 0.10605(10) 0.0424(5) Uani 1 1 d . . . . .
C17 C 0.4753(4) 0.3087(2) 0.05802(11) 0.0499(5) Uani 1 1 d . . . . .
C11 C 0.3028(3) 0.7047(2) 0.20832(11) 0.0473(5) Uani 1 1 d . . . . .
H11 H 0.338353 0.757404 0.247363 0.057 Uiso 1 1 calc R U . . .
C14 C 0.1973(4) 0.5518(2) 0.09150(11) 0.0497(6) Uani 1 1 d . . . . .
H14 H 0.161058 0.502528 0.051540 0.060 Uiso 1 1 calc R U . . .
C18 C 0.6413(4) 0.2056(2) 0.04476(11) 0.0528(6) Uani 1 1 d . . . . .
H18A H 0.771203 0.249067 0.022990 0.063 Uiso 1 1 calc R U . . .
H18B H 0.566190 0.133898 0.014519 0.063 Uiso 1 1 calc R U . . .
C12 C 0.1191(4) 0.7318(2) 0.16815(12) 0.0553(6) Uani 1 1 d . . . . .
H12 H 0.028416 0.801260 0.180258 0.066 Uiso 1 1 calc R U . . .
C24 C 0.7952(4) 0.8031(2) 0.67213(11) 0.0520(6) Uani 1 1 d . . . . .
H24 H 0.895414 0.742537 0.694241 0.062 Uiso 1 1 calc R U . . .
C20 C 0.5372(4) 0.0609(2) 0.13962(12) 0.0585(6) Uani 1 1 d . . . . .
H20A H 0.423250 0.121454 0.151312 0.088 Uiso 1 1 calc R U . . .
H20B H 0.598269 0.023159 0.178730 0.088 Uiso 1 1 calc R U . . .
H20C H 0.467297 -0.011752 0.109942 0.088 Uiso 1 1 calc R U . . .
C13 C 0.0691(4) 0.6553(2) 0.10938(12) 0.0550(6) Uani 1 1 d . . . . .
H13 H -0.054073 0.675009 0.081714 0.066 Uiso 1 1 calc R U . . .
C21 C 0.9125(4) 0.0443(2) 0.08814(12) 0.0596(6) Uani 1 1 d . . . . .
H21A H 0.840704 -0.031916 0.060976 0.089 Uiso 1 1 calc R U . . .
H21B H 0.980208 0.011746 0.127696 0.089 Uiso 1 1 calc R U . . .
H21C H 1.030624 0.092373 0.064416 0.089 Uiso 1 1 calc R U . . .
C4 C 1.3150(4) 0.6190(3) 0.48469(12) 0.0637(7) Uani 1 1 d . . . . .
H4A H 1.237510 0.529212 0.487666 0.096 Uiso 1 1 calc R U . . .
H4B H 1.383696 0.650995 0.527165 0.096 Uiso 1 1 calc R U . . .
H4C H 1.433263 0.615512 0.453384 0.096 Uiso 1 1 calc R U . . .
C5 C 0.6725(4) 0.9587(2) 0.42836(13) 0.0614(6) Uani 1 1 d . . . . .
H5A H 0.692373 0.999951 0.386874 0.092 Uiso 1 1 calc R U . . .
H5B H 0.687644 1.028600 0.463387 0.092 Uiso 1 1 calc R U . . .
H5C H 0.521873 0.909836 0.428044 0.092 Uiso 1 1 calc R U . . .

loop_
_atom_site_aniso_label
_atom_site_aniso_U_11
_atom_site_aniso_U_22
_atom_site_aniso_U_33
_atom_site_aniso_U_23
_atom_site_aniso_U_13
_atom_site_aniso_U_12
Cl3 0.0857(5) 0.0806(5) 0.0470(4) -0.0068(3) 0.0108(3) -0.0144(3)
Cl2 0.0710(4) 0.0884(5) 0.0801(5) 0.0200(4) 0.0156(4) -0.0054(4)
Cl1 0.1183(6) 0.0592(4) 0.0685(5) -0.0149(3) 0.0016(4) -0.0022(4)
O2 0.0734(10) 0.0494(9) 0.0424(9) -0.0120(7) -0.0048(7) 0.0153(7)
O1 0.0688(10) 0.0581(9) 0.0429(9) -0.0136(7) -0.0233(8) 0.0119(8)
N2 0.0371(8) 0.0338(8) 0.0312(9) -0.0012(7) -0.0085(7) 0.0013(7)
N1 0.0394(9) 0.0383(9) 0.0345(9) -0.0020(7) -0.0114(7) 0.0054(7)
O3 0.0909(13) 0.0991(14) 0.0659(12) -0.0286(11) -0.0477(11) 0.0302(11)
C9 0.0365(10) 0.0340(10) 0.0334(11) 0.0038(8) -0.0026(8) 0.0016(8)
C10 0.0375(10) 0.0352(10) 0.0364(11) 0.0086(8) -0.0034(8) -0.0006(8)
C1 0.0380(10) 0.0337(10) 0.0337(11) -0.0002(8) -0.0055(8) 0.0002(8)
C8 0.0371(10) 0.0344(10) 0.0334(11) 0.0022(8) -0.0027(8) 0.0009(8)
C23 0.0388(10) 0.0363(10) 0.0314(11) 0.0009(8) -0.0030(8) -0.0033(8)
C15 0.0398(10) 0.0413(11) 0.0375(11) 0.0115(9) -0.0068(8) -0.0025(8)
C3 0.0461(11) 0.0438(11) 0.0332(11) -0.0019(9) -0.0086(9) -0.0019(9)
C2 0.0431(11) 0.0396(11) 0.0413(12) -0.0026(9) -0.0103(9) 0.0061(9)
C16 0.0416(11) 0.0413(11) 0.0315(11) 0.0028(8) -0.0060(8) -0.0031(8)
C6 0.0512(12) 0.0365(10) 0.0353(11) -0.0028(9) 0.0014(9) 0.0031(9)
C7 0.0451(11) 0.0380(11) 0.0392(12) 0.0017(9) -0.0004(9) 0.0084(8)
C22 0.0420(11) 0.0420(11) 0.0404(12) -0.0055(9) -0.0055(9) 0.0042(9)
C19 0.0447(11) 0.0433(11) 0.0371(12) -0.0056(9) -0.0031(9) -0.0008(9)
C17 0.0548(13) 0.0563(13) 0.0361(12) 0.0024(10) -0.0122(10) -0.0018(10)
C11 0.0516(12) 0.0440(12) 0.0464(13) 0.0065(10) -0.0069(10) 0.0071(10)
C14 0.0554(13) 0.0514(13) 0.0408(13) 0.0100(10) -0.0151(10) 0.0013(10)
C18 0.0617(14) 0.0595(14) 0.0346(12) -0.0073(10) -0.0042(10) 0.0004(11)
C12 0.0534(13) 0.0508(13) 0.0634(16) 0.0136(12) -0.0081(11) 0.0135(10)
C24 0.0623(14) 0.0490(13) 0.0447(13) 0.0028(10) -0.0039(10) 0.0083(10)
C20 0.0594(14) 0.0536(14) 0.0597(16) 0.0012(11) 0.0003(12) -0.0073(11)
C13 0.0500(13) 0.0567(14) 0.0584(15) 0.0193(12) -0.0175(11) 0.0071(11)
C21 0.0646(15) 0.0567(14) 0.0552(15) -0.0183(12) -0.0035(12) 0.0072(11)
C4 0.0648(15) 0.0721(16) 0.0514(15) -0.0056(12) -0.0270(12) 0.0112(12)
C5 0.0696(15) 0.0512(14) 0.0639(17) -0.0115(12) 0.0094(13) 0.0133(12)

loop_
_atom_type_symbol
_atom_type_description
_atom_type_scat_dispersion_real
_atom_type_scat_dispersion_imag
_atom_type_scat_source
C C 0.0033 0.0016 'International Tables Vol C Tables 4.2.6.8 and 6.1.1.4'
H H 0.0000 0.0000 'International Tables Vol C Tables 4.2.6.8 and 6.1.1.4'
N N 0.0061 0.0033 'International Tables Vol C Tables 4.2.6.8 and 6.1.1.4'
O O 0.0106 0.0060 'International Tables Vol C Tables 4.2.6.8 and 6.1.1.4'
Cl Cl 0.1484 0.1585 'International Tables Vol C Tables 4.2.6.8 and 6.1.1.4'

loop_
_geom_angle_atom_site_label_1
_geom_angle_atom_site_label_2
_geom_angle_atom_site_label_3
_geom_angle
_geom_angle_site_symmetry_1
_geom_angle_site_symmetry_3
_geom_angle_publ_flag
C6 O2 C5 117.31(17) . . ?
C3 O1 C4 116.77(17) . . ?
N1 N2 C9 113.70(15) . . ?
N1 N2 C23 121.82(15) . . ?
C9 N2 C23 124.47(15) . . ?
C1 N1 N2 103.08(14) . . ?
N2 C9 C8 105.61(15) . . ?
N2 C9 C10 118.48(17) . . ?
C8 C9 C10 135.90(18) . . ?
C11 C10 C15 120.20(17) . . ?
C11 C10 C9 120.87(18) . . ?
C15 C10 C9 118.92(17) . . ?
N1 C1 C2 125.86(17) . . ?
N1 C1 C8 113.18(16) . . ?
C2 C1 C8 120.96(17) . . ?
C9 C8 C1 104.42(16) . . ?
C9 C8 C7 135.80(17) . . ?
C1 C8 C7 119.77(17) . . ?
C16 C23 N2 118.57(18) . . ?
C16 C23 C22 125.71(18) . . ?
N2 C23 C22 115.72(16) . . ?
C10 C15 C14 116.94(19) . . ?
C10 C15 C16 119.09(16) . . ?
C14 C15 C16 123.96(19) . . ?
C2 C3 O1 124.91(18) . . ?
C2 C3 C6 121.75(17) . . ?
O1 C3 C6 113.34(17) . . ?
C3 C2 C1 117.91(18) . . ?
C3 C2 H2 121.0 . . ?
C1 C2 H2 121.0 . . ?
C23 C16 C15 120.40(18) . . ?
C23 C16 C17 116.36(18) . . ?
C15 C16 C17 123.21(17) . . ?
O2 C6 C7 125.43(18) . . ?
O2 C6 C3 113.69(17) . . ?
C7 C6 C3 120.88(18) . . ?
C6 C7 C8 118.72(18) . . ?
C6 C7 H7 120.6 . . ?
C8 C7 H7 120.6 . . ?
C23 C22 C19 113.67(16) . . ?
C23 C22 H22A 108.8 . . ?
C19 C22 H22A 108.8 . . ?
C23 C22 H22B 108.8 . . ?
C19 C22 H22B 108.8 . . ?
H22A C22 H22B 107.7 . . ?
C21 C19 C18 110.45(18) . . ?
C21 C19 C20 109.17(19) . . ?
C18 C19 C20 111.10(17) . . ?
C21 C19 C22 109.63(16) . . ?
C18 C19 C22 106.65(17) . . ?
C20 C19 C22 109.81(18) . . ?
O3 C17 C18 119.5(2) . . ?
O3 C17 C16 122.4(2) . . ?
C18 C17 C16 118.04(17) . . ?
C12 C11 C10 120.8(2) . . ?
C12 C11 H11 119.6 . . ?
C10 C11 H11 119.6 . . ?
C13 C14 C15 121.4(2) . . ?
C13 C14 H14 119.3 . . ?
C15 C14 H14 119.3 . . ?
C17 C18 C19 114.39(18) . . ?
C17 C18 H18A 108.7 . . ?
C19 C18 H18A 108.7 . . ?
C17 C18 H18B 108.7 . . ?
C19 C18 H18B 108.7 . . ?
H18A C18 H18B 107.6 . . ?
C11 C12 C13 119.6(2) . . ?
C11 C12 H12 120.2 . . ?
C13 C12 H12 120.2 . . ?
Cl3 C24 Cl2 110.22(12) . . ?
Cl3 C24 Cl1 110.16(12) . . ?
Cl2 C24 Cl1 111.28(13) . . ?
Cl3 C24 H24 108.4 . . ?
Cl2 C24 H24 108.4 . . ?
Cl1 C24 H24 108.4 . . ?
C19 C20 H20A 109.5 . . ?
C19 C20 H20B 109.5 . . ?
H20A C20 H20B 109.5 . . ?
C19 C20 H20C 109.5 . . ?
H20A C20 H20C 109.5 . . ?
H20B C20 H20C 109.5 . . ?
C14 C13 C12 120.97(19) . . ?
C14 C13 H13 119.5 . . ?
C12 C13 H13 119.5 . . ?
C19 C21 H21A 109.5 . . ?
C19 C21 H21B 109.5 . . ?
H21A C21 H21B 109.5 . . ?
C19 C21 H21C 109.5 . . ?
H21A C21 H21C 109.5 . . ?
H21B C21 H21C 109.5 . . ?
O1 C4 H4A 109.5 . . ?
O1 C4 H4B 109.5 . . ?
H4A C4 H4B 109.5 . . ?
O1 C4 H4C 109.5 . . ?
H4A C4 H4C 109.5 . . ?
H4B C4 H4C 109.5 . . ?
O2 C5 H5A 109.5 . . ?
O2 C5 H5B 109.5 . . ?
H5A C5 H5B 109.5 . . ?
O2 C5 H5C 109.5 . . ?
H5A C5 H5C 109.5 . . ?
H5B C5 H5C 109.5 . . ?

loop_
_geom_bond_atom_site_label_1
_geom_bond_atom_site_label_2
_geom_bond_distance
_geom_bond_site_symmetry_2
_geom_bond_publ_flag
Cl3 C24 1.746(2) . ?
Cl2 C24 1.749(2) . ?
Cl1 C24 1.753(2) . ?
O2 C6 1.359(2) . ?
O2 C5 1.417(3) . ?
O1 C3 1.363(2) . ?
O1 C4 1.423(3) . ?
N2 N1 1.369(2) . ?
N2 C9 1.375(2) . ?
N2 C23 1.380(2) . ?
N1 C1 1.342(2) . ?
O3 C17 1.216(2) . ?
C9 C8 1.399(3) . ?
C9 C10 1.435(2) . ?
C10 C11 1.401(3) . ?
C10 C15 1.411(3) . ?
C1 C2 1.417(3) . ?
C1 C8 1.418(3) . ?
C8 C7 1.419(3) . ?
C23 C16 1.373(3) . ?
C23 C22 1.493(3) . ?
C15 C14 1.418(3) . ?
C15 C16 1.463(3) . ?
C3 C2 1.358(3) . ?
C3 C6 1.437(3) . ?
C2 H2 0.9300 . ?
C16 C17 1.486(3) . ?
C6 C7 1.362(3) . ?
C7 H7 0.9300 . ?
C22 C19 1.531(3) . ?
C22 H22A 0.9700 . ?
C22 H22B 0.9700 . ?
C19 C21 1.518(3) . ?
C19 C18 1.523(3) . ?
C19 C20 1.525(3) . ?
C17 C18 1.486(3) . ?
C11 C12 1.368(3) . ?
C11 H11 0.9300 . ?
C14 C13 1.360(3) . ?
C14 H14 0.9300 . ?
C18 H18A 0.9700 . ?
C18 H18B 0.9700 . ?
C12 C13 1.384(3) . ?
C12 H12 0.9300 . ?
C24 H24 0.9800 . ?
C20 H20A 0.9600 . ?
C20 H20B 0.9600 . ?
C20 H20C 0.9600 . ?
C13 H13 0.9300 . ?
C21 H21A 0.9600 . ?
C21 H21B 0.9600 . ?
C21 H21C 0.9600 . ?
C4 H4A 0.9600 . ?
C4 H4B 0.9600 . ?
C4 H4C 0.9600 . ?
C5 H5A 0.9600 . ?
C5 H5B 0.9600 . ?
C5 H5C 0.9600 . ?

loop_
_geom_torsion_atom_site_label_1
_geom_torsion_atom_site_label_2
_geom_torsion_atom_site_label_3
_geom_torsion_atom_site_label_4
_geom_torsion
_geom_torsion_site_symmetry_1
_geom_torsion_site_symmetry_2
_geom_torsion_site_symmetry_3
_geom_torsion_site_symmetry_4
_geom_torsion_publ_flag
C9 N2 N1 C1 -0.5(2) . . . . ?
C23 N2 N1 C1 -179.96(16) . . . . ?
N1 N2 C9 C8 0.4(2) . . . . ?
C23 N2 C9 C8 179.93(16) . . . . ?
N1 N2 C9 C10 -179.00(15) . . . . ?
C23 N2 C9 C10 0.5(3) . . . . ?
N2 C9 C10 C11 176.38(17) . . . . ?
C8 C9 C10 C11 -2.9(3) . . . . ?
N2 C9 C10 C15 -2.4(3) . . . . ?
C8 C9 C10 C15 178.4(2) . . . . ?
N2 N1 C1 C2 -179.63(18) . . . . ?
N2 N1 C1 C8 0.3(2) . . . . ?
N2 C9 C8 C1 -0.23(19) . . . . ?
C10 C9 C8 C1 179.1(2) . . . . ?
N2 C9 C8 C7 178.6(2) . . . . ?
C10 C9 C8 C7 -2.1(4) . . . . ?
N1 C1 C8 C9 0.0(2) . . . . ?
C2 C1 C8 C9 179.89(17) . . . . ?
N1 C1 C8 C7 -179.14(17) . . . . ?
C2 C1 C8 C7 0.8(3) . . . . ?
N1 N2 C23 C16 -178.76(16) . . . . ?
C9 N2 C23 C16 1.8(3) . . . . ?
N1 N2 C23 C22 1.6(2) . . . . ?
C9 N2 C23 C22 -177.89(17) . . . . ?
C11 C10 C15 C14 2.1(3) . . . . ?
C9 C10 C15 C14 -179.14(17) . . . . ?
C11 C10 C15 C16 -176.72(17) . . . . ?
C9 C10 C15 C16 2.1(3) . . . . ?
C4 O1 C3 C2 -6.2(3) . . . . ?
C4 O1 C3 C6 172.99(19) . . . . ?
O1 C3 C2 C1 178.52(18) . . . . ?
C6 C3 C2 C1 -0.7(3) . . . . ?
N1 C1 C2 C3 179.71(19) . . . . ?
C8 C1 C2 C3 -0.2(3) . . . . ?
N2 C23 C16 C15 -2.1(3) . . . . ?
C22 C23 C16 C15 177.56(17) . . . . ?
N2 C23 C16 C17 179.77(16) . . . . ?
C22 C23 C16 C17 -0.6(3) . . . . ?
C10 C15 C16 C23 0.2(3) . . . . ?
C14 C15 C16 C23 -178.52(18) . . . . ?
C10 C15 C16 C17 178.20(18) . . . . ?
C14 C15 C16 C17 -0.5(3) . . . . ?
C5 O2 C6 C7 -0.2(3) . . . . ?
C5 O2 C6 C3 179.76(18) . . . . ?
C2 C3 C6 O2 -179.03(19) . . . . ?
O1 C3 C6 O2 1.7(3) . . . . ?
C2 C3 C6 C7 1.0(3) . . . . ?
O1 C3 C6 C7 -178.30(18) . . . . ?
O2 C6 C7 C8 179.64(18) . . . . ?
C3 C6 C7 C8 -0.4(3) . . . . ?
C9 C8 C7 C6 -179.2(2) . . . . ?
C1 C8 C7 C6 -0.5(3) . . . . ?
C16 C23 C22 C19 -20.6(3) . . . . ?
N2 C23 C22 C19 159.10(17) . . . . ?
C23 C22 C19 C21 166.29(18) . . . . ?
C23 C22 C19 C18 46.7(2) . . . . ?
C23 C22 C19 C20 -73.8(2) . . . . ?
C23 C16 C17 O3 170.1(2) . . . . ?
C15 C16 C17 O3 -8.0(3) . . . . ?
C23 C16 C17 C18 -8.5(3) . . . . ?
C15 C16 C17 C18 173.39(18) . . . . ?
C15 C10 C11 C12 -0.3(3) . . . . ?
C9 C10 C11 C12 -179.11(19) . . . . ?
C10 C15 C14 C13 -2.2(3) . . . . ?
C16 C15 C14 C13 176.50(19) . . . . ?
O3 C17 C18 C19 -139.4(2) . . . . ?
C16 C17 C18 C19 39.3(3) . . . . ?
C21 C19 C18 C17 -176.00(18) . . . . ?
C20 C19 C18 C17 62.7(2) . . . . ?
C22 C19 C18 C17 -56.9(2) . . . . ?
C10 C11 C12 C13 -1.3(3) . . . . ?
C15 C14 C13 C12 0.6(3) . . . . ?
C11 C12 C13 C14 1.2(3) . . . . ?
